data_4131750
loop_
_publ_author_name
'Sun, Cai'
'Xu, Gang'
'Jiang, Xiao-Ming'
'Wang, Guan-E'
'Guo, Pei-Yu'
'Wang, Ming-Sheng'
'Guo, Guo-Cong'

_publ_section_title
;
 Design Strategy for Improving Optical and Electrical Properties and
 Stability of Lead-Halide Semiconductors.
;
_journal_issue 8
_journal_name_full 'Journal of the American Chemical Society'
_journal_page_first 2805
_journal_page_last 2811
_journal_paper_doi 10.1021/jacs.7b10101
_journal_volume 140
_journal_year 2018
_chemical_formula_moiety 'C32 H32 Cl2 N4 O8 Pb2, 2(Cl)'
_chemical_formula_sum 'C32 H32 Cl4 N4 O8 Pb2'
_chemical_formula_weight 1156.79
_space_group_crystal_system monoclinic
_space_group_IT_number 14
_space_group_name_Hall '-P 2ybc'
_space_group_name_H-M_alt 'P 1 21/c 1'
_atom_sites_solution_hydrogens geom
_audit_creation_date 2017-06-07
_audit_creation_method
;
Olex2 1.2
(compiled 2014.09.19 svn.r3010 for OlexSys, GUI svn.r4874)
;
_cell_angle_alpha 90
_cell_angle_beta 92.257(9)
_cell_angle_gamma 90
_cell_formula_units_Z 2
_cell_length_a 13.4033(14)
_cell_length_b 7.6867(4)
_cell_length_c 17.4828(14)
_cell_measurement_temperature 293(2)
_cell_volume 1799.8(3)
_computing_molecular_graphics 'Olex2 (Dolomanov et al., 2009)'
_computing_publication_material 'Olex2 (Dolomanov et al., 2009)'
_computing_structure_refinement 'ShelXL (Sheldrick, 2008)'
_diffrn_ambient_temperature 293.15
_diffrn_measured_fraction_theta_full 0.998
_diffrn_measured_fraction_theta_max 0.998
_diffrn_measurement_device_type 'multiwire proportional'
_diffrn_measurement_method 'phi and omega scans'
_diffrn_radiation_monochromator graphite
_diffrn_radiation_type MoK\a
_diffrn_radiation_wavelength 0.71073
_diffrn_reflns_av_R_equivalents 0.1934
_diffrn_reflns_av_unetI/netI 0.1457
_diffrn_reflns_Laue_measured_fraction_full 0.998
_diffrn_reflns_Laue_measured_fraction_max 0.998
_diffrn_reflns_limit_h_max 16
_diffrn_reflns_limit_h_min -16
_diffrn_reflns_limit_k_max 9
_diffrn_reflns_limit_k_min -9
_diffrn_reflns_limit_l_max 21
_diffrn_reflns_limit_l_min -21
_diffrn_reflns_number 16405
_diffrn_reflns_point_group_measured_fraction_full 0.998
_diffrn_reflns_point_group_measured_fraction_max 0.998
_diffrn_reflns_theta_full 25.242
_diffrn_reflns_theta_max 25.679
_diffrn_reflns_theta_min 2.733
_exptl_absorpt_coefficient_mu 9.694
_exptl_absorpt_correction_type none
_exptl_crystal_density_diffrn 2.135
_exptl_crystal_F_000 1096
_refine_diff_density_max 6.607
_refine_diff_density_min -2.427
_refine_diff_density_rms 0.397
_refine_ls_extinction_method none
_refine_ls_goodness_of_fit_ref 1.049
_refine_ls_hydrogen_treatment constr
_refine_ls_matrix_type full
_refine_ls_number_parameters 226
_refine_ls_number_reflns 3412
_refine_ls_number_restraints 0
_refine_ls_restrained_S_all 1.049
_refine_ls_R_factor_all 0.1103
_refine_ls_R_factor_gt 0.0768
_refine_ls_shift/su_max 0.000
_refine_ls_shift/su_mean 0.000
_refine_ls_structure_factor_coef Fsqd
_refine_ls_weighting_details 'w=1/[\s^2^(Fo^2^)+(0.0924P)^2^] where P=(Fo^2^+2Fc^2^)/3'
_refine_ls_weighting_scheme calc
_refine_ls_wR_factor_gt 0.1780
_refine_ls_wR_factor_ref 0.2071
_reflns_Friedel_coverage 0.000
_reflns_number_gt 2400
_reflns_number_total 3412
_reflns_threshold_expression 'I > 2\s(I)'
_cod_data_source_file ja7b10101_si_004.cif
_cod_data_source_block 14
_cod_database_code 4131750
_shelx_space_group_comment
;
The symmetry employed for this shelxl refinement is uniquely defined
by the following loop, which should always be used as a source of
symmetry information in preference to the above space-group names.
They are only intended as comments.
;
_olex2_refinement_description
;
1. Fixed Uiso
 At 1.2 times of:
  All C(H) groups, All C(H,H) groups
2.a Secondary CH2 refined with riding coordinates:
 C6(H6A,H6B), C20(H20A,H20B), C26(H26A,H26B), C34(H34A,H34B)
2.b Aromatic/amide H refined with riding coordinates:
 C11(H11), C29(H29), C31(H31), C32(H32), C33(H33), C53(H53), C58(H58), C4(H4)
;
_shelx_shelxl_version_number 2014/7
_olex2_submission_special_instructions 'No special instructions were received'

loop_
_space_group_symop_operation_xyz
'x, y, z'
'-x, y+1/2, -z+1/2'
'-x, -y, -z'
'x, -y-1/2, z-1/2'

loop_
_atom_site_label
_atom_site_type_symbol
_atom_site_fract_x
_atom_site_fract_y
_atom_site_fract_z
_atom_site_U_iso_or_equiv
_atom_site_adp_type
_atom_site_occupancy
_atom_site_site_symmetry_order
_atom_site_calc_flag
_atom_site_refinement_flags_posn
Pb1 Pb -0.01728(4) -0.46714(7) -0.28244(3) 0.0350(3) Uani 1 1 d .
Cl7 Cl -0.0579(3) -0.3148(5) -0.1409(2) 0.0479(10) Uani 1 1 d .
O1 O -0.1905(8) -0.5477(14) -0.3036(7) 0.050(3) Uani 1 1 d .
O2 O -0.1006(8) -0.1922(12) -0.3222(5) 0.041(3) Uani 1 1 d .
O4 O -0.0473(8) -0.3443(13) -0.4203(5) 0.046(3) Uani 1 1 d .
O17 O -0.1531(8) -0.7531(15) -0.2152(7) 0.055(3) Uani 1 1 d .
N7 N -0.2222(9) 0.2008(15) -0.4622(7) 0.034(3) Uani 1 1 d .
N12 N -0.3648(9) -0.3764(15) -0.2112(6) 0.031(3) Uani 1 1 d .
C6 C -0.1418(12) -0.087(2) -0.4492(10) 0.043(4) Uani 1 1 d .
H6A H -0.0925 -0.0388 -0.4825 0.052 Uiso 1 1 calc R
H6B H -0.1921 -0.1453 -0.4812 0.052 Uiso 1 1 calc R
C11 C -0.3001(10) -0.2559(18) -0.2327(8) 0.034(3) Uani 1 1 d .
H11 H -0.2727 -0.2635 -0.2806 0.041 Uiso 1 1 calc R
C13 C -0.2811(11) 0.4629(17) -0.5600(8) 0.033(3) Uani 1 1 d .
C19 C -0.2111(13) -0.662(2) -0.2541(9) 0.042(4) Uani 1 1 d .
C20 C -0.3907(13) -0.5275(18) -0.2596(10) 0.042(4) Uani 1 1 d .
H20A H -0.3834 -0.4960 -0.3129 0.051 Uiso 1 1 calc R
H20B H -0.4601 -0.5574 -0.2531 0.051 Uiso 1 1 calc R
C21 C -0.0920(11) -0.2175(19) -0.3961(8) 0.036(4) Uani 1 1 d .
C26 C -0.1900(11) 0.0592(17) -0.4073(9) 0.032(3) Uani 1 1 d .
H26A H -0.1431 0.1059 -0.3690 0.038 Uiso 1 1 calc R
H26B H -0.2475 0.0155 -0.3814 0.038 Uiso 1 1 calc R
C28 C -0.3124(10) -0.1086(19) -0.1132(8) 0.032(3) Uani 1 1 d .
C29 C -0.1537(12) 0.3106(19) -0.4910(8) 0.040(4) Uani 1 1 d .
H29 H -0.0865 0.2975 -0.4768 0.047 Uiso 1 1 calc R
C31 C -0.2727(11) -0.1177(19) -0.1837(8) 0.035(3) Uani 1 1 d .
H31 H -0.2281 -0.0334 -0.1993 0.042 Uiso 1 1 calc R
C32 C -0.1826(10) 0.4391(18) -0.5402(9) 0.034(4) Uani 1 1 d .
H32 H -0.1348 0.5116 -0.5605 0.041 Uiso 1 1 calc R
C33 C -0.4023(12) -0.366(2) -0.1413(9) 0.043(4) Uani 1 1 d .
H33 H -0.4447 -0.4535 -0.1253 0.052 Uiso 1 1 calc R
C34 C -0.3266(11) -0.6850(19) -0.2414(9) 0.041(4) Uani 1 1 d .
H34A H -0.3510 -0.7812 -0.2728 0.049 Uiso 1 1 calc R
H34B H -0.3351 -0.7166 -0.1883 0.049 Uiso 1 1 calc R
C53 C -0.3189(12) 0.219(2) -0.4817(9) 0.045(4) Uani 1 1 d .
H53 H -0.3652 0.1418 -0.4627 0.054 Uiso 1 1 calc R
C58 C -0.3510(11) 0.353(2) -0.5301(9) 0.041(4) Uani 1 1 d .
H58 H -0.4186 0.3681 -0.5422 0.049 Uiso 1 1 calc R
C4 C -0.3798(12) -0.231(2) -0.0935(9) 0.046(4) Uani 1 1 d .
H4 H -0.4108 -0.2225 -0.0470 0.055 Uiso 1 1 calc R
Cl1 Cl -0.4229(3) -0.1760(6) -0.3961(2) 0.0523(11) Uani 1 1 d .

loop_
_atom_site_aniso_label
_atom_site_aniso_U_11
_atom_site_aniso_U_22
_atom_site_aniso_U_33
_atom_site_aniso_U_23
_atom_site_aniso_U_13
_atom_site_aniso_U_12
Pb1 0.0581(5) 0.0230(4) 0.0238(4) 0.0001(2) -0.0009(3) 0.0015(2)
Cl7 0.073(3) 0.049(2) 0.021(2) 0.0030(17) -0.0010(18) 0.011(2)
O1 0.054(7) 0.053(8) 0.043(8) 0.027(6) 0.001(6) -0.003(5)
O2 0.073(7) 0.028(6) 0.021(6) 0.005(4) -0.003(5) -0.009(5)
O4 0.085(8) 0.032(6) 0.021(6) 0.002(5) 0.002(5) 0.013(6)
O17 0.072(8) 0.040(7) 0.053(8) 0.018(6) 0.007(6) -0.001(6)
N7 0.048(8) 0.031(7) 0.023(7) 0.006(5) -0.007(6) 0.001(5)
N12 0.051(7) 0.033(7) 0.007(6) -0.005(5) -0.003(5) -0.010(5)
C6 0.053(10) 0.034(8) 0.043(10) -0.003(8) 0.001(8) 0.008(7)
C11 0.046(9) 0.031(8) 0.027(8) -0.003(6) 0.008(7) 0.009(7)
C13 0.051(10) 0.029(8) 0.018(8) -0.004(6) 0.003(7) -0.005(6)
C19 0.078(12) 0.022(8) 0.027(9) -0.016(7) -0.005(8) -0.007(8)
C20 0.055(10) 0.038(9) 0.033(10) -0.005(7) 0.001(8) -0.004(7)
C21 0.049(9) 0.036(9) 0.023(9) 0.001(7) -0.006(7) -0.002(7)
C26 0.036(8) 0.034(9) 0.025(8) 0.006(6) -0.009(6) -0.002(6)
C28 0.043(8) 0.027(8) 0.027(8) -0.011(7) -0.001(6) -0.008(7)
C29 0.060(10) 0.027(9) 0.031(9) 0.010(7) -0.002(7) -0.009(7)
C31 0.060(10) 0.025(8) 0.021(8) 0.007(6) 0.004(7) 0.007(7)
C32 0.033(8) 0.032(9) 0.039(10) -0.002(7) 0.011(7) -0.010(6)
C33 0.066(10) 0.029(9) 0.036(9) -0.010(7) 0.009(8) -0.007(7)
C34 0.058(10) 0.034(9) 0.030(9) 0.004(7) -0.001(7) -0.009(7)
C53 0.053(10) 0.043(10) 0.039(10) 0.011(8) -0.004(8) -0.008(7)
C58 0.032(8) 0.045(10) 0.046(10) 0.006(8) 0.002(7) -0.003(7)
C4 0.062(10) 0.048(10) 0.027(9) -0.007(7) 0.011(8) -0.003(8)
Cl1 0.066(3) 0.051(3) 0.040(2) 0.007(2) -0.002(2) 0.005(2)

loop_
_atom_type_symbol
_atom_type_description
_atom_type_scat_dispersion_real
_atom_type_scat_dispersion_imag
_atom_type_scat_source
C C 0.0033 0.0016 'International Tables Vol C Tables 4.2.6.8 and 6.1.1.4'
H H 0.0000 0.0000 'International Tables Vol C Tables 4.2.6.8 and 6.1.1.4'
Cl Cl 0.1484 0.1585 'International Tables Vol C Tables 4.2.6.8 and 6.1.1.4'
N N 0.0061 0.0033 'International Tables Vol C Tables 4.2.6.8 and 6.1.1.4'
O O 0.0106 0.0060 'International Tables Vol C Tables 4.2.6.8 and 6.1.1.4'
Pb Pb -3.3944 10.1111 'International Tables Vol C Tables 4.2.6.8 and 6.1.1.4'

loop_
_geom_angle_atom_site_label_1
_geom_angle_atom_site_label_2
_geom_angle_atom_site_label_3
_geom_angle
_geom_angle_site_symmetry_3
O1 Pb1 Cl7 91.3(3) .
O1 Pb1 O2 75.9(3) .
O1 Pb1 O4 80.7(4) .
O2 Pb1 Cl7 77.9(2) .
O2 Pb1 O4 51.6(3) .
O4 Pb1 Cl7 129.4(2) .
C19 O1 Pb1 107.8(10) .
C21 O2 Pb1 95.4(8) .
C21 O4 Pb1 91.7(9) .
C29 N7 C26 120.3(12) .
C53 N7 C26 119.4(12) .
C53 N7 C29 120.2(13) .
C11 N12 C20 121.9(12) .
C11 N12 C33 119.1(12) .
C33 N12 C20 118.8(13) .
H6A C6 H6B 107.8 .
C21 C6 H6A 109.0 .
C21 C6 H6B 109.0 .
C26 C6 H6A 109.0 .
C26 C6 H6B 109.0 .
C26 C6 C21 112.8(14) .
N12 C11 H11 119.6 .
N12 C11 C31 120.8(13) .
C31 C11 H11 119.6 .
C32 C13 C28 120.0(13) 4_565
C32 C13 C58 119.1(14) .
C58 C13 C28 120.9(14) 4_565
O1 C19 C34 114.3(14) .
O17 C19 O1 128.2(16) .
O17 C19 C34 117.5(14) .
N12 C20 H20A 109.0 .
N12 C20 H20B 109.0 .
N12 C20 C34 113.1(13) .
H20A C20 H20B 107.8 .
C34 C20 H20A 109.0 .
C34 C20 H20B 109.0 .
O2 C21 C6 116.9(13) .
O4 C21 O2 121.2(13) .
O4 C21 C6 121.9(13) .
N7 C26 H26A 109.6 .
N7 C26 H26B 109.6 .
C6 C26 N7 110.4(13) .
C6 C26 H26A 109.6 .
C6 C26 H26B 109.6 .
H26A C26 H26B 108.1 .
C31 C28 C13 119.2(13) 4_566
C4 C28 C13 122.1(13) 4_566
C4 C28 C31 118.7(14) .
N7 C29 H29 119.8 .
C32 C29 N7 120.5(14) .
C32 C29 H29 119.8 .
C11 C31 H31 120.4 .
C28 C31 C11 119.2(14) .
C28 C31 H31 120.4 .
C13 C32 H32 119.7 .
C29 C32 C13 120.5(14) .
C29 C32 H32 119.7 .
N12 C33 H33 119.2 .
N12 C33 C4 121.6(15) .
C4 C33 H33 119.2 .
C19 C34 H34A 108.4 .
C19 C34 H34B 108.4 .
C20 C34 C19 115.7(13) .
C20 C34 H34A 108.4 .
C20 C34 H34B 108.4 .
H34A C34 H34B 107.4 .
N7 C53 H53 119.7 .
N7 C53 C58 120.5(14) .
C58 C53 H53 119.7 .
C13 C58 C53 119.1(14) .
C13 C58 H58 120.4 .
C53 C58 H58 120.4 .
C28 C4 C33 120.5(14) .
C28 C4 H4 119.8 .
C33 C4 H4 119.8 .

loop_
_geom_bond_atom_site_label_1
_geom_bond_atom_site_label_2
_geom_bond_distance
_geom_bond_site_symmetry_2
Pb1 Cl7 2.810(4) .
Pb1 O1 2.417(11) .
Pb1 O2 2.477(10) .
Pb1 O4 2.605(10) .
O1 C19 1.273(18) .
O2 C21 1.316(17) .
O4 C21 1.227(17) .
O17 C19 1.230(18) .
N7 C26 1.503(17) .
N7 C29 1.358(18) .
N7 C53 1.336(18) .
N12 C11 1.333(17) .
N12 C20 1.470(18) .
N12 C33 1.342(18) .
C6 H6A 0.9700 .
C6 H6B 0.9700 .
C6 C21 1.51(2) .
C6 C26 1.50(2) .
C11 H11 0.9300 .
C11 C31 1.40(2) .
C13 C28 1.50(2) 4_565
C13 C32 1.36(2) .
C13 C58 1.38(2) .
C19 C34 1.58(2) .
C20 H20A 0.9700 .
C20 H20B 0.9700 .
C20 C34 1.51(2) .
C26 H26A 0.9700 .
C26 H26B 0.9700 .
C28 C13 1.50(2) 4_566
C28 C31 1.365(19) .
C28 C4 1.36(2) .
C29 H29 0.9300 .
C29 C32 1.36(2) .
C31 H31 0.9300 .
C32 H32 0.9300 .
C33 H33 0.9300 .
C33 C4 1.36(2) .
C34 H34A 0.9700 .
C34 H34B 0.9700 .
C53 H53 0.9300 .
C53 C58 1.39(2) .
C58 H58 0.9300 .
C4 H4 0.9300 .

loop_
_geom_torsion_atom_site_label_1
_geom_torsion_atom_site_label_2
_geom_torsion_atom_site_label_3
_geom_torsion_atom_site_label_4
_geom_torsion
_geom_torsion_site_symmetry_1
Pb1 O1 C19 O17 -17.9(19) .
Pb1 O1 C19 C34 160.9(9) .
Pb1 O2 C21 O4 -3.7(15) .
Pb1 O2 C21 C6 174.6(11) .
Pb1 O4 C21 O2 3.5(14) .
Pb1 O4 C21 C6 -174.7(13) .
O1 C19 C34 C20 -25.8(19) .
O17 C19 C34 C20 153.1(14) .
N7 C29 C32 C13 2(2) .
N7 C53 C58 C13 2(2) .
N12 C11 C31 C28 1(2) .
N12 C20 C34 C19 -62.3(18) .
N12 C33 C4 C28 -5(3) .
C11 N12 C20 C34 92.8(17) .
C11 N12 C33 C4 3(2) .
C13 C28 C31 C11 178.5(13) 4_566
C13 C28 C4 C33 -176.5(14) 4_566
C20 N12 C11 C31 -176.7(13) .
C20 N12 C33 C4 178.9(14) .
C21 C6 C26 N7 169.9(12) .
C26 N7 C29 C32 -179.7(13) .
C26 N7 C53 C58 177.7(14) .
C26 C6 C21 O2 3(2) .
C26 C6 C21 O4 -178.8(14) .
C28 C13 C32 C29 178.5(14) 4_565
C28 C13 C58 C53 179.5(14) 4_565
C29 N7 C26 C6 -75.5(16) .
C29 N7 C53 C58 -2(2) .
C31 C28 C4 C33 4(2) .
C32 C13 C58 C53 -1(2) .
C33 N12 C11 C31 -1(2) .
C33 N12 C20 C34 -82.6(18) .
C53 N7 C26 C6 105.3(16) .
C53 N7 C29 C32 0(2) .
C58 C13 C32 C29 -1(2) .
C4 C28 C31 C11 -2(2) .
